data_1516842
loop_
_publ_author_name
'Kuldeep Mahiya'
'Pavan Mathur'

_publ_section_title
;
 Morphology dependant oxidation of aromatic alcohols by new symmetrical
 copper(II) metallatriangles formed by self-assembly of a shared
 bis-benzimidazolyl diamide ligand
;
_journal_name_full
;
Inorganica Chimica Acta
;
_journal_page_first 36
_journal_page_last 44
_journal_volume 399
_journal_year 2013
_chemical_formula_moiety 'C90 H72 Cl3 Cu3 N18 O6, 3(Cl), 7.5(O)'
_chemical_formula_sum 'C90 H72 Cl6 Cu3 N18 O13.5'
_chemical_formula_weight 2024.97
_space_group_IT_number 148
_symmetry_cell_setting trigonal
_symmetry_space_group_name_Hall '-R 3'
_symmetry_space_group_name_H-M 'R -3 :H'
_atom_sites_solution_hydrogens geom
_atom_sites_solution_primary direct
_atom_sites_solution_secondary difmap
_cell_angle_alpha 90.00
_cell_angle_beta 90.00
_cell_angle_gamma 120.00
_cell_formula_units_Z 12
_cell_length_a 27.3168(8)
_cell_length_b 27.3168(8)
_cell_length_c 49.6611(19)
_cell_measurement_reflns_used 8706
_cell_measurement_temperature 298(2)
_cell_measurement_theta_max 26.0
_cell_measurement_theta_min 3.0
_cell_volume 32092.7(18)
_computing_cell_refinement 'oxford diffraction'
_computing_data_collection 'oxford diffraction'
_computing_data_reduction 'oxford diffraction'
_computing_molecular_graphics ortep
_computing_publication_material 'winGX v1.80.05'
_computing_structure_refinement 'SHELXL-97 (Sheldrick, 1997)'
_computing_structure_solution 'SHELXS-97 (Sheldrick, 1990)'
_diffrn_ambient_temperature 298(2)
_diffrn_measured_fraction_theta_full 0.998
_diffrn_measured_fraction_theta_max 0.998
_diffrn_measurement_device_type 'oxford diffraction'
_diffrn_measurement_method 'omega and phi scan'
_diffrn_radiation_monochromator graphite
_diffrn_radiation_source 'fine-focus sealed tube'
_diffrn_radiation_type MoK\a
_diffrn_radiation_wavelength 0.71073
_diffrn_reflns_av_R_equivalents 0.0503
_diffrn_reflns_av_sigmaI/netI 0.0580
_diffrn_reflns_limit_h_max 33
_diffrn_reflns_limit_h_min -33
_diffrn_reflns_limit_k_max 30
_diffrn_reflns_limit_k_min -32
_diffrn_reflns_limit_l_max 61
_diffrn_reflns_limit_l_min -61
_diffrn_reflns_number 55452
_diffrn_reflns_theta_full 26.00
_diffrn_reflns_theta_max 26.00
_diffrn_reflns_theta_min 2.98
_exptl_absorpt_coefficient_mu 0.803
_exptl_absorpt_correction_T_max 0.8959
_exptl_absorpt_correction_T_min 0.8184
_exptl_absorpt_correction_type multi-scan
_exptl_absorpt_process_details sadabs
_exptl_crystal_colour green
_exptl_crystal_density_diffrn 1.257
_exptl_crystal_density_method 'not measured'
_exptl_crystal_description block
_exptl_crystal_F_000 12420
_exptl_crystal_size_max 0.26
_exptl_crystal_size_mid 0.22
_exptl_crystal_size_min 0.14
_refine_diff_density_max 1.493
_refine_diff_density_min -0.577
_refine_diff_density_rms 0.101
_refine_ls_extinction_method none
_refine_ls_goodness_of_fit_ref 1.039
_refine_ls_hydrogen_treatment constr
_refine_ls_matrix_type full
_refine_ls_number_parameters 784
_refine_ls_number_reflns 14005
_refine_ls_number_restraints 0
_refine_ls_restrained_S_all 1.039
_refine_ls_R_factor_all 0.1082
_refine_ls_R_factor_gt 0.0678
_refine_ls_shift/su_max 0.018
_refine_ls_shift/su_mean 0.003
_refine_ls_structure_factor_coef Fsqd
_refine_ls_weighting_details 'calc w=1/[\s^2^(Fo^2^)+(0.1442P)^2^+41.0682P] where P=(Fo^2^+2Fc^2^)/3'
_refine_ls_weighting_scheme calc
_refine_ls_wR_factor_gt 0.2197
_refine_ls_wR_factor_ref 0.2380
_reflns_number_gt 8706
_reflns_number_total 14005
_reflns_threshold_expression >2sigma(I)
_cod_data_source_file ICA-2013-399-36-44-2.cif
_cod_data_source_block II
_cod_depositor_comments
;

2019-05-05
Z value and formula fixed to values more according to usual
chemical conventions.                 miguel
;
_cod_original_formula_sum 'C180 H144 Cl12 Cu6 N36 O27'
_cod_original_formula_weight 4049.95
_cod_original_formula_moiety '2(C90 H72 Cl3 Cu3 N18 O6), 6(Cl), 15(O)'
_cod_original_formula_units_Z 6
_cod_original_sg_symbol_H-M 'R -3'
_cod_database_code 1516842

loop_
_symmetry_equiv_pos_as_xyz
'x, y, z'
'-y, x-y, z'
'-x+y, -x, z'
'x+2/3, y+1/3, z+1/3'
'-y+2/3, x-y+1/3, z+1/3'
'-x+y+2/3, -x+1/3, z+1/3'
'x+1/3, y+2/3, z+2/3'
'-y+1/3, x-y+2/3, z+2/3'
'-x+y+1/3, -x+2/3, z+2/3'
'-x, -y, -z'
'y, -x+y, -z'
'x-y, x, -z'
'-x+2/3, -y+1/3, -z+1/3'
'y+2/3, -x+y+1/3, -z+1/3'
'x-y+2/3, x+1/3, -z+1/3'
'-x+1/3, -y+2/3, -z+2/3'
'y+1/3, -x+y+2/3, -z+2/3'
'x-y+1/3, x+2/3, -z+2/3'

loop_
_atom_site_label
_atom_site_type_symbol
_atom_site_fract_x
_atom_site_fract_y
_atom_site_fract_z
_atom_site_U_iso_or_equiv
_atom_site_adp_type
_atom_site_occupancy
_atom_site_symmetry_multiplicity
_atom_site_calc_flag
_atom_site_refinement_flags
C1 C 0.8591(2) 0.1216(2) 0.17260(10) 0.0412(12) Uani 1 1 d .
C2 C 0.8574(3) 0.1202(3) 0.20051(12) 0.0579(16) Uani 1 1 d .
H2 H 0.8254 0.0941 0.2099 0.070 Uiso 1 1 calc R
C3 C 0.9055(3) 0.1595(3) 0.21362(12) 0.0623(17) Uani 1 1 d .
H3 H 0.9063 0.1600 0.2323 0.075 Uiso 1 1 calc R
C4 C 0.9531(3) 0.1985(3) 0.19938(13) 0.073(2) Uani 1 1 d .
H4 H 0.9848 0.2246 0.2089 0.088 Uiso 1 1 calc R
C5 C 0.9548(2) 0.1999(3) 0.17164(12) 0.0570(15) Uani 1 1 d .
H5 H 0.9868 0.2262 0.1624 0.068 Uiso 1 1 calc R
C6 C 0.9067(2) 0.1604(2) 0.15818(10) 0.0401(12) Uani 1 1 d .
C7 C 0.84140(19) 0.10988(19) 0.12917(10) 0.0356(11) Uani 1 1 d .
C8 C 0.8103(2) 0.0867(2) 0.10364(10) 0.0425(12) Uani 1 1 d .
H8A H 0.7700 0.0693 0.1070 0.051 Uiso 1 1 calc R
H8B H 0.8207 0.1174 0.0910 0.051 Uiso 1 1 calc R
C9 C 0.8721(2) 0.05869(19) 0.08180(9) 0.0353(11) Uani 1 1 d .
C10 C 1.08968(19) 0.11815(19) 0.08525(9) 0.0329(10) Uani 1 1 d .
C11 C 1.0421(2) 0.1116(2) 0.07213(10) 0.0459(12) Uani 1 1 d .
H11 H 1.0117 0.1078 0.0822 0.055 Uiso 1 1 calc R
C12 C 1.0388(2) 0.1104(3) 0.04404(11) 0.0553(15) Uani 1 1 d .
H12 H 1.0072 0.1076 0.0355 0.066 Uiso 1 1 calc R
C13 C 1.0820(3) 0.1135(3) 0.02942(11) 0.0622(17) Uani 1 1 d .
H13 H 1.0797 0.1124 0.0107 0.075 Uiso 1 1 calc R
C14 C 1.1292(2) 0.1181(2) 0.04170(10) 0.0489(13) Uani 1 1 d .
H14 H 1.1583 0.1194 0.0314 0.059 Uiso 1 1 calc R
C15 C 1.13350(19) 0.12094(19) 0.06955(9) 0.0345(10) Uani 1 1 d .
C16 C 1.09206(18) 0.1190(2) 0.11519(9) 0.0363(11) Uani 1 1 d .
C17 C 1.1077(2) 0.0843(2) 0.12896(10) 0.0477(13) Uani 1 1 d .
H17 H 1.1167 0.0608 0.1192 0.057 Uiso 1 1 calc R
C18 C 1.1100(3) 0.0843(3) 0.15656(11) 0.0661(18) Uani 1 1 d .
H18 H 1.1230 0.0628 0.1653 0.079 Uiso 1 1 calc R
C19 C 1.0935(3) 0.1152(3) 0.17107(11) 0.072(2) Uani 1 1 d .
H19 H 1.0937 0.1139 0.1898 0.086 Uiso 1 1 calc R
C20 C 1.0763(3) 0.1487(3) 0.15838(11) 0.0606(16) Uani 1 1 d .
H20 H 1.0646 0.1696 0.1685 0.073 Uiso 1 1 calc R
C21 C 1.07630(19) 0.1514(2) 0.13022(9) 0.0375(11) Uani 1 1 d .
C22 C 1.0568(2) 0.1892(2) 0.11798(9) 0.0383(11) Uani 1 1 d .
C23 C 1.0805(2) 0.2746(2) 0.09294(12) 0.0505(14) Uani 1 1 d .
H23A H 1.1154 0.3089 0.0886 0.061 Uiso 1 1 calc R
H23B H 1.0608 0.2840 0.1064 0.061 Uiso 1 1 calc R
C24 C 1.0451(2) 0.2536(2) 0.06848(11) 0.0431(12) Uani 1 1 d .
C25 C 1.0203(2) 0.2443(2) 0.02573(12) 0.0520(14) Uani 1 1 d .
C26 C 1.0147(3) 0.2470(3) -0.00245(13) 0.0708(18) Uani 1 1 d .
H26 H 1.0452 0.2715 -0.0131 0.085 Uiso 1 1 calc R
C27 C 0.9636(3) 0.2127(3) -0.01315(14) 0.0736(19) Uani 1 1 d .
H27 H 0.9592 0.2130 -0.0317 0.088 Uiso 1 1 calc R
C28 C 0.9181(3) 0.1774(3) 0.00198(13) 0.0619(16) Uani 1 1 d .
H28 H 0.8837 0.1546 -0.0065 0.074 Uiso 1 1 calc R
C29 C 0.9213(2) 0.1745(2) 0.02919(12) 0.0499(13) Uani 1 1 d .
H29 H 0.8896 0.1506 0.0393 0.060 Uiso 1 1 calc R
C30 C 0.9734(2) 0.2084(2) 0.04146(10) 0.0390(11) Uani 1 1 d .
C31 C 0.5214(2) 0.0647(2) 0.08771(11) 0.0494(13) Uani 1 1 d .
C32 C 0.4812(3) 0.0726(3) 0.10164(14) 0.0708(18) Uani 1 1 d .
H32 H 0.4572 0.0819 0.0926 0.085 Uiso 1 1 calc R
C33 C 0.4784(4) 0.0662(3) 0.12878(17) 0.090(2) Uani 1 1 d .
H33 H 0.4530 0.0724 0.1386 0.108 Uiso 1 1 calc R
C34 C 0.5130(4) 0.0505(4) 0.14191(16) 0.108(3) Uani 1 1 d .
H34 H 0.5093 0.0457 0.1605 0.130 Uiso 1 1 calc R
C35 C 0.5533(3) 0.0414(3) 0.12916(14) 0.080(2) Uani 1 1 d .
H35 H 0.5761 0.0306 0.1383 0.096 Uiso 1 1 calc R
C36 C 0.5562(2) 0.0501(2) 0.10143(11) 0.0549(14) Uani 1 1 d .
C37 C 0.5750(2) 0.05692(19) 0.05847(10) 0.0384(11) Uani 1 1 d .
C38 C 0.6021(2) 0.0567(2) 0.03268(11) 0.0456(13) Uani 1 1 d .
H38A H 0.6216 0.0356 0.0350 0.055 Uiso 1 1 calc R
H38B H 0.5730 0.0375 0.0192 0.055 Uiso 1 1 calc R
C39 C 0.62464(19) 0.1464(2) 0.01296(9) 0.0366(11) Uani 1 1 d .
C40 C 0.6689(2) 0.2026(2) 0.00142(10) 0.0414(12) Uani 1 1 d .
C41 C 0.70423(19) 0.2493(2) 0.01731(10) 0.0374(11) Uani 1 1 d .
C42 C 0.7413(2) 0.2992(2) 0.00384(11) 0.0519(14) Uani 1 1 d .
H42 H 0.7643 0.3314 0.0138 0.062 Uiso 1 1 calc R
C43 C 0.7447(3) 0.3019(3) -0.02358(13) 0.0656(17) Uani 1 1 d .
H43 H 0.7706 0.3354 -0.0321 0.079 Uiso 1 1 calc R
C44 C 0.7100(3) 0.2554(3) -0.03848(13) 0.0740(19) Uani 1 1 d .
H44 H 0.7124 0.2572 -0.0572 0.089 Uiso 1 1 calc R
C45 C 0.6718(3) 0.2062(3) -0.02635(11) 0.0617(16) Uani 1 1 d .
H45 H 0.6477 0.1750 -0.0367 0.074 Uiso 1 1 calc R
C46 C 0.4751(2) 0.1006(2) -0.02823(12) 0.0467(13) Uani 1 1 d .
C47 C 0.5096(2) 0.0861(2) -0.04163(13) 0.0566(15) Uani 1 1 d .
H47 H 0.5311 0.0736 -0.0325 0.068 Uiso 1 1 calc R
C48 C 0.5112(3) 0.0907(3) -0.06915(16) 0.078(2) Uani 1 1 d .
H48 H 0.5343 0.0812 -0.0790 0.094 Uiso 1 1 calc R
C49 C 0.4790(4) 0.1092(4) -0.08226(16) 0.101(3) Uani 1 1 d .
H49 H 0.4816 0.1126 -0.1009 0.121 Uiso 1 1 calc R
C50 C 0.4434(3) 0.1227(3) -0.06895(15) 0.083(2) Uani 1 1 d .
H50 H 0.4210 0.1341 -0.0781 0.100 Uiso 1 1 calc R
C51 C 0.4424(2) 0.1187(2) -0.04195(13) 0.0573(15) Uani 1 1 d .
C52 C 0.4268(2) 0.1171(2) 0.00195(12) 0.0461(13) Uani 1 1 d .
C53 C 0.4040(2) 0.1242(2) 0.02781(12) 0.0544(14) Uani 1 1 d .
H53A H 0.3670 0.1201 0.0247 0.065 Uiso 1 1 calc R
H53B H 0.3994 0.0948 0.0402 0.065 Uiso 1 1 calc R
C54 C 0.4894(2) 0.19134(19) 0.05092(10) 0.0394(11) Uani 1 1 d .
C55 C 0.5233(2) 0.2495(2) 0.06264(10) 0.0392(11) Uani 1 1 d .
C56 C 0.54686(19) 0.2983(2) 0.04699(10) 0.0378(11) Uani 1 1 d .
C57 C 0.5753(2) 0.3500(2) 0.06004(11) 0.0464(13) Uani 1 1 d .
H57 H 0.5922 0.3831 0.0499 0.056 Uiso 1 1 calc R
C58 C 0.5790(3) 0.3531(3) 0.08768(12) 0.0604(15) Uani 1 1 d .
H58 H 0.5967 0.3883 0.0960 0.072 Uiso 1 1 calc R
C59 C 0.5569(3) 0.3047(3) 0.10313(11) 0.0613(16) Uani 1 1 d .
H59 H 0.5602 0.3070 0.1218 0.074 Uiso 1 1 calc R
C60 C 0.5301(2) 0.2535(2) 0.09078(11) 0.0522(14) Uani 1 1 d .
H60 H 0.5161 0.2207 0.1010 0.063 Uiso 1 1 calc R
Cl1 Cl 0.94747(9) 0.27183(7) 0.10672(5) 0.1063(8) Uani 1 1 d .
Cl2 Cl 0.41751(6) -0.00444(6) 0.03526(3) 0.0579(4) Uani 1 1 d .
Cl3 Cl 1.22405(6) 0.29483(6) 0.09253(4) 0.0794(6) Uani 1 1 d .
Cl4 Cl 0.36689(5) 0.23753(6) 0.03748(4) 0.0605(4) Uani 1 1 d .
Cu1 Cu 0.94342(2) 0.18692(2) 0.100153(12) 0.03879(19) Uani 1 1 d .
Cu2 Cu 0.49712(2) 0.08233(2) 0.030254(13) 0.0419(2) Uani 1 1 d .
O1 O 1.00742(14) 0.17816(16) 0.12199(7) 0.0496(9) Uani 1 1 d .
O2 O 0.91250(14) 0.10811(13) 0.08121(7) 0.0444(8) Uani 1 1 d .
O3 O 0.57442(14) 0.13316(15) 0.01086(7) 0.0476(9) Uani 1 1 d .
O4 O 0.50656(14) 0.15704(13) 0.05304(7) 0.0475(9) Uani 1 1 d .
O5 O 0.67947(19) 0.0264(2) 0.07551(11) 0.0909(16) Uani 1 1 d .
O6 O 1.16352(18) 0.36949(19) 0.02571(11) 0.0884(15) Uani 1 1 d .
O7 O 0.7097(2) -0.0040(3) 0.15220(16) 0.148(3) Uani 1 1 d .
O8 O 1.0463(3) 0.3887(4) 0.0855(2) 0.191(4) Uani 1 1 d .
O9 O 1.1555(4) 0.4189(3) 0.07335(18) 0.167(3) Uani 1 1 d .
N1 N 0.99077(15) 0.21561(16) 0.06823(8) 0.0379(9) Uani 1 1 d .
N2 N 0.89422(16) 0.15172(16) 0.13098(8) 0.0381(9) Uani 1 1 d .
N3 N 0.53450(16) 0.06909(16) 0.06060(9) 0.0410(10) Uani 1 1 d .
N4 N 0.46388(16) 0.10007(17) -0.00063(9) 0.0452(11) Uani 1 1 d .
N5 N 0.41307(19) 0.1291(2) -0.02236(11) 0.0608(13) Uani 1 1 d .
H5A H 0.3899 0.1412 -0.0251 0.073 Uiso 1 1 calc R
N6 N 0.59021(19) 0.04574(18) 0.08182(9) 0.0510(11) Uani 1 1 d .
H6 H 0.6163 0.0373 0.0844 0.061 Uiso 1 1 calc R
N7 N 0.64190(16) 0.11310(17) 0.02318(8) 0.0432(10) Uani 1 1 d .
H7 H 0.6775 0.1251 0.0242 0.052 Uiso 1 1 calc R
N8 N 0.44066(17) 0.17869(18) 0.03973(9) 0.0477(11) Uani 1 1 d .
H8 H 0.4304 0.2038 0.0395 0.057 Uiso 1 1 calc R
N9 N 1.06438(19) 0.27144(18) 0.04332(9) 0.0533(12) Uani 1 1 d .
H9 H 1.0986 0.2958 0.0391 0.064 Uiso 1 1 calc R
N10 N 0.81880(17) 0.09020(17) 0.15356(9) 0.0438(10) Uani 1 1 d .
H10 H 0.7852 0.0629 0.1567 0.053 Uiso 1 1 calc R
N11 N 0.82202(16) 0.04515(16) 0.09175(8) 0.0398(9) Uani 1 1 d .
H11A H 0.7954 0.0104 0.0911 0.048 Uiso 1 1 calc R
N12 N 1.09398(16) 0.23309(17) 0.10433(9) 0.0459(11) Uani 1 1 d .
H12A H 1.1273 0.2378 0.1020 0.055 Uiso 1 1 calc R

loop_
_atom_site_aniso_label
_atom_site_aniso_U_11
_atom_site_aniso_U_22
_atom_site_aniso_U_33
_atom_site_aniso_U_23
_atom_site_aniso_U_13
_atom_site_aniso_U_12
C1 0.041(3) 0.049(3) 0.046(3) 0.004(2) 0.006(2) 0.032(2)
C2 0.065(4) 0.072(4) 0.059(4) 0.013(3) 0.018(3) 0.051(4)
C3 0.072(4) 0.091(5) 0.046(3) -0.009(3) -0.001(3) 0.058(4)
C4 0.074(5) 0.104(5) 0.066(4) -0.041(4) -0.030(4) 0.063(5)
C5 0.046(3) 0.069(4) 0.061(4) -0.021(3) 0.000(3) 0.032(3)
C6 0.039(3) 0.043(3) 0.047(3) -0.008(2) 0.002(2) 0.027(2)
C7 0.032(2) 0.034(2) 0.046(3) 0.003(2) 0.006(2) 0.021(2)
C8 0.032(3) 0.043(3) 0.058(3) 0.000(2) 0.000(2) 0.023(2)
C9 0.041(3) 0.034(3) 0.035(3) 0.008(2) 0.003(2) 0.022(2)
C10 0.034(2) 0.036(2) 0.030(2) 0.000(2) 0.000(2) 0.019(2)
C11 0.038(3) 0.061(3) 0.043(3) -0.004(3) 0.001(2) 0.029(3)
C12 0.055(3) 0.081(4) 0.041(3) -0.010(3) -0.016(3) 0.042(3)
C13 0.070(4) 0.097(5) 0.031(3) -0.009(3) -0.006(3) 0.049(4)
C14 0.049(3) 0.065(4) 0.041(3) -0.005(3) 0.006(2) 0.036(3)
C15 0.035(2) 0.035(2) 0.034(3) -0.003(2) -0.002(2) 0.019(2)
C16 0.028(2) 0.047(3) 0.037(3) -0.002(2) 0.002(2) 0.020(2)
C17 0.053(3) 0.058(3) 0.044(3) 0.005(3) 0.008(3) 0.037(3)
C18 0.080(4) 0.098(5) 0.043(3) 0.018(3) 0.002(3) 0.061(4)
C19 0.098(5) 0.120(6) 0.027(3) 0.003(3) -0.003(3) 0.077(5)
C20 0.069(4) 0.090(5) 0.039(3) -0.014(3) -0.002(3) 0.052(4)
C21 0.032(2) 0.049(3) 0.034(3) -0.004(2) -0.002(2) 0.022(2)
C22 0.033(3) 0.044(3) 0.039(3) -0.004(2) 0.004(2) 0.020(2)
C23 0.035(3) 0.034(3) 0.073(4) 0.002(3) 0.000(3) 0.009(2)
C24 0.038(3) 0.033(3) 0.061(3) 0.007(2) 0.008(3) 0.019(2)
C25 0.053(3) 0.043(3) 0.062(4) 0.013(3) 0.016(3) 0.025(3)
C26 0.079(5) 0.074(4) 0.057(4) 0.020(3) 0.025(4) 0.036(4)
C27 0.089(5) 0.082(5) 0.053(4) 0.002(4) -0.002(4) 0.046(4)
C28 0.076(4) 0.055(4) 0.064(4) -0.003(3) -0.018(3) 0.039(3)
C29 0.044(3) 0.043(3) 0.065(4) 0.011(3) 0.000(3) 0.023(3)
C30 0.036(3) 0.033(3) 0.053(3) 0.008(2) 0.007(2) 0.021(2)
C31 0.043(3) 0.040(3) 0.059(4) 0.001(3) 0.002(3) 0.016(2)
C32 0.068(4) 0.064(4) 0.079(5) 0.009(4) 0.021(4) 0.032(3)
C33 0.101(6) 0.088(6) 0.075(5) 0.016(4) 0.028(5) 0.043(5)
C34 0.117(7) 0.110(7) 0.053(5) 0.001(4) 0.021(5) 0.024(6)
C35 0.073(5) 0.084(5) 0.055(4) 0.012(4) -0.004(4) 0.018(4)
C36 0.053(3) 0.058(4) 0.045(3) 0.007(3) -0.003(3) 0.021(3)
C37 0.039(3) 0.026(2) 0.048(3) 0.000(2) -0.008(2) 0.014(2)
C38 0.049(3) 0.039(3) 0.059(3) -0.002(2) -0.006(3) 0.029(2)
C39 0.031(2) 0.039(3) 0.037(3) -0.005(2) -0.002(2) 0.015(2)
C40 0.037(3) 0.043(3) 0.042(3) 0.000(2) 0.000(2) 0.018(2)
C41 0.034(2) 0.037(3) 0.041(3) 0.002(2) 0.004(2) 0.017(2)
C42 0.045(3) 0.047(3) 0.055(4) 0.002(3) -0.001(3) 0.016(3)
C43 0.061(4) 0.063(4) 0.061(4) 0.021(3) 0.016(3) 0.022(3)
C44 0.079(5) 0.090(5) 0.041(3) 0.006(4) 0.007(3) 0.033(4)
C45 0.061(4) 0.059(4) 0.048(4) -0.007(3) 0.005(3) 0.017(3)
C46 0.038(3) 0.031(3) 0.064(4) -0.005(2) -0.014(3) 0.012(2)
C47 0.048(3) 0.049(3) 0.067(4) -0.007(3) -0.008(3) 0.021(3)
C48 0.075(5) 0.075(5) 0.080(5) -0.017(4) -0.006(4) 0.033(4)
C49 0.115(7) 0.119(7) 0.064(5) 0.000(5) -0.014(5) 0.054(6)
C50 0.087(5) 0.101(6) 0.067(5) 0.001(4) -0.026(4) 0.051(5)
C51 0.051(3) 0.048(3) 0.070(4) 0.002(3) -0.019(3) 0.023(3)
C52 0.032(3) 0.038(3) 0.068(4) -0.003(3) -0.012(3) 0.018(2)
C53 0.032(3) 0.053(3) 0.077(4) 0.001(3) -0.007(3) 0.020(3)
C54 0.037(3) 0.032(3) 0.051(3) 0.005(2) 0.005(2) 0.019(2)
C55 0.038(3) 0.039(3) 0.047(3) 0.005(2) 0.001(2) 0.024(2)
C56 0.034(3) 0.037(3) 0.045(3) 0.005(2) 0.002(2) 0.020(2)
C57 0.051(3) 0.034(3) 0.051(3) 0.002(2) -0.008(3) 0.019(2)
C58 0.067(4) 0.049(3) 0.058(4) -0.011(3) -0.011(3) 0.023(3)
C59 0.070(4) 0.064(4) 0.041(3) -0.002(3) -0.006(3) 0.027(3)
C60 0.060(4) 0.047(3) 0.053(3) 0.014(3) 0.006(3) 0.029(3)
Cl1 0.1004(14) 0.0477(9) 0.183(2) 0.0308(11) 0.0828(15) 0.0465(10)
Cl2 0.0465(8) 0.0397(7) 0.0757(10) 0.0016(7) -0.0025(7) 0.0126(6)
Cl3 0.0394(8) 0.0440(8) 0.1517(18) 0.0117(9) 0.0179(9) 0.0185(7)
Cl4 0.0368(7) 0.0419(7) 0.1047(12) 0.0038(7) -0.0015(7) 0.0211(6)
Cu1 0.0325(3) 0.0323(3) 0.0521(4) 0.0049(3) 0.0095(3) 0.0165(3)
Cu2 0.0320(3) 0.0343(3) 0.0602(4) 0.0029(3) -0.0071(3) 0.0171(3)
O1 0.039(2) 0.064(2) 0.056(2) 0.0084(18) 0.0113(17) 0.0336(18)
O2 0.0398(19) 0.0270(17) 0.060(2) 0.0033(15) 0.0145(17) 0.0120(15)
O3 0.0323(19) 0.049(2) 0.060(2) 0.0088(17) -0.0060(16) 0.0189(16)
O4 0.045(2) 0.0330(18) 0.071(3) -0.0008(17) -0.0086(18) 0.0238(16)
O5 0.064(3) 0.082(3) 0.142(5) 0.030(3) -0.005(3) 0.048(3)
O6 0.047(2) 0.061(3) 0.139(4) 0.015(3) 0.020(3) 0.012(2)
O7 0.076(4) 0.108(5) 0.208(7) 0.061(5) 0.003(4) 0.008(4)
O8 0.105(5) 0.223(9) 0.240(9) 0.108(8) 0.021(6) 0.078(6)
O9 0.178(8) 0.130(6) 0.200(8) 0.047(5) 0.077(6) 0.082(6)
N1 0.027(2) 0.034(2) 0.050(3) 0.0073(19) 0.0065(18) 0.0140(18)
N2 0.032(2) 0.037(2) 0.048(3) -0.0023(18) 0.0050(18) 0.0192(18)
N3 0.033(2) 0.037(2) 0.054(3) 0.0061(19) -0.0012(19) 0.0184(18)
N4 0.031(2) 0.035(2) 0.068(3) 0.001(2) -0.010(2) 0.0152(19)
N5 0.045(3) 0.059(3) 0.087(4) -0.001(3) -0.022(3) 0.033(2)
N6 0.044(3) 0.049(3) 0.059(3) 0.006(2) -0.013(2) 0.022(2)
N7 0.031(2) 0.046(2) 0.056(3) -0.004(2) -0.0011(19) 0.021(2)
N8 0.039(2) 0.041(2) 0.073(3) -0.003(2) -0.004(2) 0.027(2)
N9 0.038(2) 0.043(3) 0.063(3) 0.010(2) 0.017(2) 0.009(2)
N10 0.036(2) 0.037(2) 0.060(3) 0.006(2) 0.007(2) 0.0193(19)
N11 0.032(2) 0.030(2) 0.055(3) 0.0001(19) -0.0005(19) 0.0139(17)
N12 0.026(2) 0.046(3) 0.064(3) 0.001(2) 0.001(2) 0.0166(19)

loop_
_atom_type_symbol
_atom_type_description
_atom_type_scat_dispersion_real
_atom_type_scat_dispersion_imag
_atom_type_scat_source
C C 0.0033 0.0016 'International Tables Vol C Tables 4.2.6.8 and 6.1.1.4'
H H 0.0000 0.0000 'International Tables Vol C Tables 4.2.6.8 and 6.1.1.4'
Cl Cl 0.1484 0.1585 'International Tables Vol C Tables 4.2.6.8 and 6.1.1.4'
Cu Cu 0.3201 1.2651 'International Tables Vol C Tables 4.2.6.8 and 6.1.1.4'
O O 0.0106 0.0060 'International Tables Vol C Tables 4.2.6.8 and 6.1.1.4'
N N 0.0061 0.0033 'International Tables Vol C Tables 4.2.6.8 and 6.1.1.4'

loop_
_geom_angle_atom_site_label_1
_geom_angle_atom_site_label_2
_geom_angle_atom_site_label_3
_geom_angle
_geom_angle_site_symmetry_3
N10 C1 C2 131.6(5) .
N10 C1 C6 105.8(4) .
C2 C1 C6 122.6(5) .
C3 C2 C1 116.5(6) .
C3 C2 H2 121.8 .
C1 C2 H2 121.8 .
C2 C3 C4 121.3(6) .
C2 C3 H3 119.4 .
C4 C3 H3 119.4 .
C5 C4 C3 122.2(6) .
C5 C4 H4 118.9 .
C3 C4 H4 118.9 .
C6 C5 C4 117.1(6) .
C6 C5 H5 121.4 .
C4 C5 H5 121.4 .
N2 C6 C5 131.4(5) .
N2 C6 C1 108.3(4) .
C5 C6 C1 120.3(5) .
N2 C7 N10 111.6(4) .
N2 C7 C8 125.0(4) .
N10 C7 C8 123.4(4) .
N11 C8 C7 112.3(4) .
N11 C8 H8A 109.1 .
C7 C8 H8A 109.1 .
N11 C8 H8B 109.1 .
C7 C8 H8B 109.1 .
H8A C8 H8B 107.9 .
O2 C9 N11 122.9(4) .
O2 C9 C15 119.2(4) 2_645
N11 C9 C15 117.8(4) 2_645
C11 C10 C15 117.9(4) .
C11 C10 C16 120.3(4) .
C15 C10 C16 121.8(4) .
C10 C11 C12 121.3(5) .
C10 C11 H11 119.4 .
C12 C11 H11 119.4 .
C13 C12 C11 119.4(5) .
C13 C12 H12 120.3 .
C11 C12 H12 120.3 .
C12 C13 C14 121.1(5) .
C12 C13 H13 119.4 .
C14 C13 H13 119.4 .
C13 C14 C15 119.8(5) .
C13 C14 H14 120.1 .
C15 C14 H14 120.1 .
C14 C15 C10 120.5(4) .
C14 C15 C9 117.5(4) 3_765
C10 C15 C9 122.0(4) 3_765
C21 C16 C17 117.9(4) .
C21 C16 C10 121.7(4) .
C17 C16 C10 120.3(4) .
C18 C17 C16 121.3(5) .
C18 C17 H17 119.3 .
C16 C17 H17 119.3 .
C19 C18 C17 120.1(5) .
C19 C18 H18 119.9 .
C17 C18 H18 119.9 .
C18 C19 C20 120.4(5) .
C18 C19 H19 119.8 .
C20 C19 H19 119.8 .
C19 C20 C21 120.2(5) .
C19 C20 H20 119.9 .
C21 C20 H20 119.9 .
C16 C21 C20 119.9(5) .
C16 C21 C22 123.4(4) .
C20 C21 C22 116.6(4) .
O1 C22 N12 123.7(5) .
O1 C22 C21 118.9(4) .
N12 C22 C21 117.4(4) .
N12 C23 C24 112.6(4) .
N12 C23 H23A 109.1 .
C24 C23 H23A 109.1 .
N12 C23 H23B 109.1 .
C24 C23 H23B 109.1 .
H23A C23 H23B 107.8 .
N1 C24 N9 111.0(5) .
N1 C24 C23 125.0(5) .
N9 C24 C23 124.0(5) .
N9 C25 C30 105.8(5) .
N9 C25 C26 133.8(5) .
C30 C25 C26 120.4(6) .
C27 C26 C25 117.2(6) .
C27 C26 H26 121.4 .
C25 C26 H26 121.4 .
C26 C27 C28 122.7(6) .
C26 C27 H27 118.6 .
C28 C27 H27 118.6 .
C27 C28 C29 121.9(6) .
C27 C28 H28 119.0 .
C29 C28 H28 119.0 .
C28 C29 C30 118.1(5) .
C28 C29 H29 120.9 .
C30 C29 H29 120.9 .
N1 C30 C29 132.5(5) .
N1 C30 C25 107.9(4) .
C29 C30 C25 119.7(5) .
C36 C31 N3 108.6(5) .
C36 C31 C32 120.4(6) .
N3 C31 C32 130.9(6) .
C33 C32 C31 118.0(7) .
C33 C32 H32 121.0 .
C31 C32 H32 121.0 .
C32 C33 C34 120.4(8) .
C32 C33 H33 119.8 .
C34 C33 H33 119.8 .
C33 C34 C35 124.3(7) .
C33 C34 H34 117.8 .
C35 C34 H34 117.8 .
C36 C35 C34 113.7(7) .
C36 C35 H35 123.2 .
C34 C35 H35 123.2 .
C31 C36 C35 123.2(6) .
C31 C36 N6 105.3(5) .
C35 C36 N6 131.4(6) .
N3 C37 N6 113.0(5) .
N3 C37 C38 123.9(4) .
N6 C37 C38 123.0(5) .
N7 C38 C37 112.8(4) .
N7 C38 H38A 109.0 .
C37 C38 H38A 109.0 .
N7 C38 H38B 109.0 .
C37 C38 H38B 109.0 .
H38A C38 H38B 107.8 .
O3 C39 N7 123.9(4) .
O3 C39 C40 118.2(4) .
N7 C39 C40 117.7(4) .
C45 C40 C41 120.7(5) .
C45 C40 C39 116.0(5) .
C41 C40 C39 123.3(4) .
C42 C41 C40 117.0(5) .
C42 C41 C56 119.9(4) 2_655
C40 C41 C56 123.1(4) 2_655
C43 C42 C41 121.9(5) .
C43 C42 H42 119.1 .
C41 C42 H42 119.1 .
C44 C43 C42 119.6(6) .
C44 C43 H43 120.2 .
C42 C43 H43 120.2 .
C43 C44 C45 120.8(6) .
C43 C44 H44 119.6 .
C45 C44 H44 119.6 .
C44 C45 C40 120.0(6) .
C44 C45 H45 120.0 .
C40 C45 H45 120.0 .
C47 C46 C51 121.5(6) .
C47 C46 N4 130.7(5) .
C51 C46 N4 107.8(5) .
C46 C47 C48 117.1(6) .
C46 C47 H47 121.5 .
C48 C47 H47 121.5 .
C49 C48 C47 120.5(7) .
C49 C48 H48 119.7 .
C47 C48 H48 119.8 .
C50 C49 C48 122.7(7) .
C50 C49 H49 118.6 .
C48 C49 H49 118.6 .
C51 C50 C49 116.5(7) .
C51 C50 H50 121.8 .
C49 C50 H50 121.8 .
C50 C51 N5 132.6(6) .
C50 C51 C46 121.7(7) .
N5 C51 C46 105.6(5) .
N4 C52 N5 110.8(5) .
N4 C52 C53 125.4(5) .
N5 C52 C53 123.8(5) .
N8 C53 C52 111.7(4) .
N8 C53 H53A 109.3 .
C52 C53 H53A 109.3 .
N8 C53 H53B 109.3 .
C52 C53 H53B 109.3 .
H53A C53 H53B 107.9 .
O4 C54 N8 123.3(5) .
O4 C54 C55 119.9(4) .
N8 C54 C55 116.7(4) .
C56 C55 C60 120.0(5) .
C56 C55 C54 122.9(4) .
C60 C55 C54 117.1(4) .
C57 C56 C55 118.1(5) .
C57 C56 C41 120.3(4) 3_665
C55 C56 C41 121.5(4) 3_665
C58 C57 C56 121.1(5) .
C58 C57 H57 119.5 .
C56 C57 H57 119.5 .
C57 C58 C59 120.7(5) .
C57 C58 H58 119.6 .
C59 C58 H58 119.6 .
C60 C59 C58 119.3(5) .
C60 C59 H59 120.4 .
C58 C59 H59 120.4 .
C59 C60 C55 120.8(5) .
C59 C60 H60 119.6 .
C55 C60 H60 119.6 .
N1 Cu1 N2 175.06(16) .
N1 Cu1 O2 83.89(15) .
N2 Cu1 O2 91.23(14) .
N1 Cu1 O1 92.38(14) .
N2 Cu1 O1 87.02(15) .
O2 Cu1 O1 92.52(14) .
N1 Cu1 Cl1 91.28(12) .
N2 Cu1 Cl1 93.45(12) .
O2 Cu1 Cl1 153.23(12) .
O1 Cu1 Cl1 114.03(12) .
N3 Cu2 N4 176.46(17) .
N3 Cu2 O3 91.75(15) .
N4 Cu2 O3 85.09(15) .
N3 Cu2 O4 86.91(15) .
N4 Cu2 O4 91.52(15) .
O3 Cu2 O4 90.55(14) .
N3 Cu2 Cl2 92.20(12) .
N4 Cu2 Cl2 91.33(12) .
O3 Cu2 Cl2 148.93(11) .
O4 Cu2 Cl2 120.43(10) .
C22 O1 Cu1 136.9(3) .
C9 O2 Cu1 141.7(3) .
C39 O3 Cu2 139.4(3) .
C54 O4 Cu2 137.0(3) .
C24 N1 C30 106.9(4) .
C24 N1 Cu1 124.7(4) .
C30 N1 Cu1 127.6(3) .
C7 N2 C6 106.5(4) .
C7 N2 Cu1 124.0(3) .
C6 N2 Cu1 129.2(3) .
C37 N3 C31 105.8(4) .
C37 N3 Cu2 124.8(4) .
C31 N3 Cu2 129.1(3) .
C52 N4 C46 107.1(4) .
C52 N4 Cu2 123.0(4) .
C46 N4 Cu2 129.8(3) .
C52 N5 C51 108.6(5) .
C52 N5 H5A 125.7 .
C51 N5 H5A 125.7 .
C37 N6 C36 107.2(4) .
C37 N6 H6 126.4 .
C36 N6 H6 126.4 .
C39 N7 C38 121.4(4) .
C39 N7 H7 119.3 .
C38 N7 H7 119.3 .
C54 N8 C53 122.2(4) .
C54 N8 H8 118.9 .
C53 N8 H8 118.9 .
C24 N9 C25 108.4(4) .
C24 N9 H9 125.8 .
C25 N9 H9 125.8 .
C7 N10 C1 107.8(4) .
C7 N10 H10 126.1 .
C1 N10 H10 126.1 .
C9 N11 C8 122.4(4) .
C9 N11 H11A 118.8 .
C8 N11 H11A 118.8 .
C22 N12 C23 121.9(4) .
C22 N12 H12A 119.1 .
C23 N12 H12A 119.1 .

loop_
_geom_bond_atom_site_label_1
_geom_bond_atom_site_label_2
_geom_bond_distance
_geom_bond_site_symmetry_2
C1 N10 1.377(6) .
C1 C2 1.387(7) .
C1 C6 1.397(7) .
C2 C3 1.376(9) .
C2 H2 0.9300 .
C3 C4 1.393(10) .
C3 H3 0.9300 .
C4 C5 1.378(8) .
C4 H4 0.9300 .
C5 C6 1.385(7) .
C5 H5 0.9300 .
C6 N2 1.384(6) .
C7 N2 1.322(6) .
C7 N10 1.344(6) .
C7 C8 1.481(7) .
C8 N11 1.450(6) .
C8 H8A 0.9700 .
C8 H8B 0.9700 .
C9 O2 1.245(5) .
C9 N11 1.323(6) .
C9 C15 1.494(6) 2_645
C10 C11 1.383(7) .
C10 C15 1.399(6) .
C10 C16 1.488(6) .
C11 C12 1.397(7) .
C11 H11 0.9300 .
C12 C13 1.352(8) .
C12 H12 0.9300 .
C13 C14 1.374(8) .
C13 H13 0.9300 .
C14 C15 1.387(7) .
C14 H14 0.9300 .
C15 C9 1.494(6) 3_765
C16 C21 1.380(6) .
C16 C17 1.397(7) .
C17 C18 1.372(7) .
C17 H17 0.9300 .
C18 C19 1.350(9) .
C18 H18 0.9300 .
C19 C20 1.371(8) .
C19 H19 0.9300 .
C20 C21 1.400(7) .
C20 H20 0.9300 .
C21 C22 1.506(7) .
C22 O1 1.243(5) .
C22 N12 1.309(6) .
C23 N12 1.470(6) .
C23 C24 1.478(7) .
C23 H23A 0.9700 .
C23 H23B 0.9700 .
C24 N1 1.318(6) .
C24 N9 1.349(7) .
C25 N9 1.368(7) .
C25 C30 1.398(7) .
C25 C26 1.414(8) .
C26 C27 1.343(9) .
C26 H26 0.9300 .
C27 C28 1.357(9) .
C27 H27 0.9300 .
C28 C29 1.359(8) .
C28 H28 0.9300 .
C29 C30 1.391(7) .
C29 H29 0.9300 .
C30 N1 1.392(6) .
C31 C36 1.381(8) .
C31 N3 1.383(7) .
C31 C32 1.402(8) .
C32 C33 1.356(10) .
C32 H32 0.9300 .
C33 C34 1.382(12) .
C33 H33 0.9300 .
C34 C35 1.395(12) .
C34 H34 0.9300 .
C35 C36 1.393(8) .
C35 H35 0.9300 .
C36 N6 1.391(7) .
C37 N3 1.310(6) .
C37 N6 1.318(6) .
C37 C38 1.480(7) .
C38 N7 1.451(6) .
C38 H38A 0.9700 .
C38 H38B 0.9700 .
C39 O3 1.236(5) .
C39 N7 1.318(6) .
C39 C40 1.513(7) .
C40 C45 1.382(7) .
C40 C41 1.397(7) .
C41 C42 1.397(7) .
C41 C56 1.475(7) 2_655
C42 C43 1.365(8) .
C42 H42 0.9300 .
C43 C44 1.363(9) .
C43 H43 0.9300 .
C44 C45 1.362(9) .
C44 H44 0.9300 .
C45 H45 0.9300 .
C46 C47 1.366(8) .
C46 C51 1.395(7) .
C46 N4 1.403(7) .
C47 C48 1.371(9) .
C47 H47 0.9300 .
C48 C49 1.378(11) .
C48 H48 0.9300 .
C49 C50 1.372(11) .
C49 H49 0.9300 .
C50 C51 1.345(9) .
C50 H50 0.9300 .
C51 N5 1.378(8) .
C52 N4 1.315(6) .
C52 N5 1.352(7) .
C52 C53 1.482(8) .
C53 N8 1.442(7) .
C53 H53A 0.9700 .
C53 H53B 0.9700 .
C54 O4 1.244(5) .
C54 N8 1.320(6) .
C54 C55 1.499(7) .
C55 C56 1.393(7) .
C55 C60 1.407(7) .
C56 C57 1.385(7) .
C56 C41 1.475(7) 3_665
C57 C58 1.376(7) .
C57 H57 0.9300 .
C58 C59 1.381(8) .
C58 H58 0.9300 .
C59 C60 1.357(8) .
C59 H59 0.9300 .
C60 H60 0.9300 .
Cl1 Cu1 2.2894(16) .
Cl2 Cu2 2.2924(14) .
Cu1 N1 1.946(4) .
Cu1 N2 1.945(4) .
Cu1 O2 2.101(3) .
Cu1 O1 2.170(3) .
Cu2 N3 1.953(4) .
Cu2 N4 1.962(4) .
Cu2 O3 2.093(3) .
Cu2 O4 2.233(3) .
N5 H5A 0.8600 .
N6 H6 0.8600 .
N7 H7 0.8600 .
N8 H8 0.8600 .
N9 H9 0.8600 .
N10 H10 0.8600 .
N11 H11A 0.8600 .
N12 H12A 0.8600 .

loop_
_geom_torsion_atom_site_label_1
_geom_torsion_atom_site_label_2
_geom_torsion_atom_site_label_3
_geom_torsion_atom_site_label_4
_geom_torsion
_geom_torsion_site_symmetry_1
_geom_torsion_site_symmetry_4
N10 C1 C2 C3 -177.8(5) . .
C6 C1 C2 C3 0.1(7) . .
C1 C2 C3 C4 0.2(8) . .
C2 C3 C4 C5 -0.2(9) . .
C3 C4 C5 C6 0.0(9) . .
C4 C5 C6 N2 177.7(5) . .
C4 C5 C6 C1 0.3(8) . .
N10 C1 C6 N2 0.0(5) . .
C2 C1 C6 N2 -178.3(4) . .
N10 C1 C6 C5 178.0(4) . .
C2 C1 C6 C5 -0.3(7) . .
N2 C7 C8 N11 83.5(6) . .
N10 C7 C8 N11 -96.1(5) . .
C15 C10 C11 C12 -3.0(8) . .
C16 C10 C11 C12 -179.8(5) . .
C10 C11 C12 C13 2.7(9) . .
C11 C12 C13 C14 -0.5(10) . .
C12 C13 C14 C15 -1.3(10) . .
C13 C14 C15 C10 1.0(8) . .
C13 C14 C15 C9 -178.1(5) . 3_765
C11 C10 C15 C14 1.1(7) . .
C16 C10 C15 C14 177.8(5) . .
C11 C10 C15 C9 -179.8(4) . 3_765
C16 C10 C15 C9 -3.1(7) . 3_765
C11 C10 C16 C21 -47.1(7) . .
C15 C10 C16 C21 136.3(5) . .
C11 C10 C16 C17 129.5(5) . .
C15 C10 C16 C17 -47.1(7) . .
C21 C16 C17 C18 -3.1(8) . .
C10 C16 C17 C18 -179.8(5) . .
C16 C17 C18 C19 4.4(10) . .
C17 C18 C19 C20 -2.5(11) . .
C18 C19 C20 C21 -0.6(11) . .
C17 C16 C21 C20 -0.1(7) . .
C10 C16 C21 C20 176.6(5) . .
C17 C16 C21 C22 -178.1(5) . .
C10 C16 C21 C22 -1.4(7) . .
C19 C20 C21 C16 1.9(9) . .
C19 C20 C21 C22 -180.0(6) . .
C16 C21 C22 O1 115.5(5) . .
C20 C21 C22 O1 -62.6(6) . .
C16 C21 C22 N12 -66.7(6) . .
C20 C21 C22 N12 115.3(5) . .
N12 C23 C24 N1 74.2(6) . .
N12 C23 C24 N9 -106.5(5) . .
N9 C25 C26 C27 179.1(6) . .
C30 C25 C26 C27 -2.0(9) . .
C25 C26 C27 C28 1.6(10) . .
C26 C27 C28 C29 -0.1(10) . .
C27 C28 C29 C30 -1.0(8) . .
C28 C29 C30 N1 179.6(5) . .
C28 C29 C30 C25 0.6(7) . .
N9 C25 C30 N1 0.8(5) . .
C26 C25 C30 N1 -178.4(5) . .
N9 C25 C30 C29 -179.9(4) . .
C26 C25 C30 C29 0.9(8) . .
C36 C31 C32 C33 0.9(9) . .
N3 C31 C32 C33 -178.8(6) . .
C31 C32 C33 C34 -2.2(12) . .
C32 C33 C34 C35 1.5(14) . .
C33 C34 C35 C36 0.4(12) . .
N3 C31 C36 C35 -179.1(5) . .
C32 C31 C36 C35 1.1(9) . .
N3 C31 C36 N6 -0.2(6) . .
C32 C31 C36 N6 180.0(5) . .
C34 C35 C36 C31 -1.7(10) . .
C34 C35 C36 N6 179.7(7) . .
N3 C37 C38 N7 76.4(6) . .
N6 C37 C38 N7 -102.4(5) . .
O3 C39 C40 C45 -71.2(6) . .
N7 C39 C40 C45 104.7(6) . .
O3 C39 C40 C41 106.9(6) . .
N7 C39 C40 C41 -77.2(6) . .
C45 C40 C41 C42 1.0(7) . .
C39 C40 C41 C42 -177.0(5) . .
C45 C40 C41 C56 177.8(5) . 2_655
C39 C40 C41 C56 -0.3(7) . 2_655
C40 C41 C42 C43 -2.5(8) . .
C56 C41 C42 C43 -179.4(5) 2_655 .
C41 C42 C43 C44 1.9(10) . .
C42 C43 C44 C45 0.2(11) . .
C43 C44 C45 C40 -1.6(11) . .
C41 C40 C45 C44 1.0(9) . .
C39 C40 C45 C44 179.2(6) . .
C51 C46 C47 C48 0.7(8) . .
N4 C46 C47 C48 179.3(5) . .
C46 C47 C48 C49 -0.1(10) . .
C47 C48 C49 C50 -1.3(13) . .
C48 C49 C50 C51 2.0(13) . .
C49 C50 C51 N5 179.3(7) . .
C49 C50 C51 C46 -1.3(11) . .
C47 C46 C51 C50 0.0(9) . .
N4 C46 C51 C50 -178.9(6) . .
C47 C46 C51 N5 179.5(5) . .
N4 C46 C51 N5 0.6(6) . .
N4 C52 C53 N8 84.7(6) . .
N5 C52 C53 N8 -93.3(6) . .
O4 C54 C55 C56 117.1(5) . .
N8 C54 C55 C56 -65.9(6) . .
O4 C54 C55 C60 -64.1(6) . .
N8 C54 C55 C60 113.0(5) . .
C60 C55 C56 C57 -1.6(7) . .
C54 C55 C56 C57 177.2(4) . .
C60 C55 C56 C41 174.5(4) . 3_665
C54 C55 C56 C41 -6.7(7) . 3_665
C55 C56 C57 C58 -1.7(8) . .
C41 C56 C57 C58 -177.9(5) 3_665 .
C56 C57 C58 C59 3.3(9) . .
C57 C58 C59 C60 -1.4(10) . .
C58 C59 C60 C55 -1.9(9) . .
C56 C55 C60 C59 3.5(8) . .
C54 C55 C60 C59 -175.4(5) . .
N12 C22 O1 Cu1 34.6(8) . .
C21 C22 O1 Cu1 -147.6(4) . .
N1 Cu1 O1 C22 4.0(5) . .
N2 Cu1 O1 C22 179.1(5) . .
O2 Cu1 O1 C22 87.9(5) . .
Cl1 Cu1 O1 C22 -88.5(5) . .
N11 C9 O2 Cu1 23.3(8) . .
C15 C9 O2 Cu1 -159.9(4) 2_645 .
N1 Cu1 O2 C9 -162.9(5) . .
N2 Cu1 O2 C9 17.9(5) . .
O1 Cu1 O2 C9 104.9(5) . .
Cl1 Cu1 O2 C9 -82.3(6) . .
N7 C39 O3 Cu2 29.9(8) . .
C40 C39 O3 Cu2 -154.5(4) . .
N3 Cu2 O3 C39 9.9(5) . .
N4 Cu2 O3 C39 -171.7(5) . .
O4 Cu2 O3 C39 96.9(5) . .
Cl2 Cu2 O3 C39 -87.2(5) . .
N8 C54 O4 Cu2 30.0(8) . .
C55 C54 O4 Cu2 -153.2(4) . .
N3 Cu2 O4 C54 -170.8(5) . .
N4 Cu2 O4 C54 12.4(5) . .
O3 Cu2 O4 C54 97.5(5) . .
Cl2 Cu2 O4 C54 -80.0(5) . .
N9 C24 N1 C30 -0.3(5) . .
C23 C24 N1 C30 179.1(4) . .
N9 C24 N1 Cu1 -170.5(3) . .
C23 C24 N1 Cu1 8.9(7) . .
C29 C30 N1 C24 -179.5(5) . .
C25 C30 N1 C24 -0.3(5) . .
C29 C30 N1 Cu1 -9.7(7) . .
C25 C30 N1 Cu1 169.5(3) . .
N2 Cu1 N1 C24 -126.7(18) . .
O2 Cu1 N1 C24 -136.1(4) . .
O1 Cu1 N1 C24 -43.8(4) . .
Cl1 Cu1 N1 C24 70.3(4) . .
N2 Cu1 N1 C30 65(2) . .
O2 Cu1 N1 C30 55.9(4) . .
O1 Cu1 N1 C30 148.1(4) . .
Cl1 Cu1 N1 C30 -97.7(4) . .
N10 C7 N2 C6 -0.8(5) . .
C8 C7 N2 C6 179.6(4) . .
N10 C7 N2 Cu1 174.4(3) . .
C8 C7 N2 Cu1 -5.3(6) . .
C5 C6 N2 C7 -177.3(5) . .
C1 C6 N2 C7 0.4(5) . .
C5 C6 N2 Cu1 7.9(8) . .
C1 C6 N2 Cu1 -174.4(3) . .
N1 Cu1 N2 C7 -49(2) . .
O2 Cu1 N2 C7 -40.0(4) . .
O1 Cu1 N2 C7 -132.5(4) . .
Cl1 Cu1 N2 C7 113.6(4) . .
N1 Cu1 N2 C6 124.7(18) . .
O2 Cu1 N2 C6 134.0(4) . .
O1 Cu1 N2 C6 41.5(4) . .
Cl1 Cu1 N2 C6 -72.4(4) . .
N6 C37 N3 C31 -1.0(5) . .
C38 C37 N3 C31 -179.9(4) . .
N6 C37 N3 Cu2 -175.2(3) . .
C38 C37 N3 Cu2 5.9(6) . .
C36 C31 N3 C37 0.7(6) . .
C32 C31 N3 C37 -179.5(6) . .
C36 C31 N3 Cu2 174.5(4) . .
C32 C31 N3 Cu2 -5.7(8) . .
N4 Cu2 N3 C37 -71(3) . .
O3 Cu2 N3 C37 -44.4(4) . .
O4 Cu2 N3 C37 -134.8(4) . .
Cl2 Cu2 N3 C37 104.8(4) . .
N4 Cu2 N3 C31 116(3) . .
O3 Cu2 N3 C31 142.8(4) . .
O4 Cu2 N3 C31 52.4(4) . .
Cl2 Cu2 N3 C31 -68.0(4) . .
N5 C52 N4 C46 -0.2(6) . .
C53 C52 N4 C46 -178.5(5) . .
N5 C52 N4 Cu2 176.9(3) . .
C53 C52 N4 Cu2 -1.4(7) . .
C47 C46 N4 C52 -179.0(5) . .
C51 C46 N4 C52 -0.3(5) . .
C47 C46 N4 Cu2 4.2(8) . .
C51 C46 N4 Cu2 -177.1(4) . .
N3 Cu2 N4 C52 -105(3) . .
O3 Cu2 N4 C52 -131.7(4) . .
O4 Cu2 N4 C52 -41.3(4) . .
Cl2 Cu2 N4 C52 79.2(4) . .
N3 Cu2 N4 C46 71(3) . .
O3 Cu2 N4 C46 44.6(4) . .
O4 Cu2 N4 C46 135.1(4) . .
Cl2 Cu2 N4 C46 -104.5(4) . .
N4 C52 N5 C51 0.7(6) . .
C53 C52 N5 C51 178.9(5) . .
C50 C51 N5 C52 178.7(7) . .
C46 C51 N5 C52 -0.8(6) . .
N3 C37 N6 C36 0.9(6) . .
C38 C37 N6 C36 179.8(5) . .
C31 C36 N6 C37 -0.4(6) . .
C35 C36 N6 C37 178.4(6) . .
O3 C39 N7 C38 0.7(7) . .
C40 C39 N7 C38 -175.0(4) . .
C37 C38 N7 C39 -73.5(6) . .
O4 C54 N8 C53 -2.9(8) . .
C55 C54 N8 C53 -179.8(5) . .
C52 C53 N8 C54 -72.7(6) . .
N1 C24 N9 C25 0.9(6) . .
C23 C24 N9 C25 -178.6(5) . .
C30 C25 N9 C24 -1.0(6) . .
C26 C25 N9 C24 178.0(6) . .
N2 C7 N10 C1 0.8(5) . .
C8 C7 N10 C1 -179.6(4) . .
C2 C1 N10 C7 177.6(5) . .
C6 C1 N10 C7 -0.5(5) . .
O2 C9 N11 C8 -2.0(7) . .
C15 C9 N11 C8 -178.8(4) 2_645 .
C7 C8 N11 C9 -67.7(6) . .
O1 C22 N12 C23 1.5(8) . .
C21 C22 N12 C23 -176.2(4) . .
C24 C23 N12 C22 -76.0(6) . .
